data_7100366
_journal_name_full 'Chemical Communications'
_journal_paper_doi 10.1039/b417954d
_journal_year 2005
_chemical_absolute_configuration syn
_chemical_formula_moiety 'C21 H23 N5 O2'
_chemical_formula_structural 'C21 H23 N5 O2'
_chemical_formula_sum 'C21 H23 N5 O2'
_chemical_formula_weight 377.44
_space_group_IT_number 5
_symmetry_cell_setting monoclinic
_symmetry_space_group_name_Hall 'C 2y'
_symmetry_space_group_name_H-M 'C 1 2 1'
_cell_angle_alpha 90
_cell_angle_beta 99.200(8)
_cell_angle_gamma 90
_cell_formula_units_Z 4
_cell_length_a 19.2790(16)
_cell_length_b 6.0518(8)
_cell_length_c 17.189(2)
_cell_measurement_temperature 173(2)
_cell_measurement_wavelength 0.71073
_cell_volume 1979.7(4)
_diffrn_ambient_temperature 173(2)
_exptl_crystal_density_diffrn 1.266
_cod_original_sg_symbol_H-M 'C 2'
_cod_database_code 7100366

loop_
_symmetry_equiv_pos_as_xyz
'x, y, z'
'-x, y, -z'
'x+1/2, y+1/2, z'
'-x+1/2, y+1/2, -z'

loop_
_atom_site_label
_atom_site_type_symbol
_atom_site_fract_x
_atom_site_fract_y
_atom_site_fract_z
_atom_site_U_iso_or_equiv
_atom_site_adp_type
_atom_site_occupancy
_atom_site_symmetry_multiplicity
_atom_site_calc_flag
_atom_site_refinement_flags
_atom_site_disorder_assembly
_atom_site_disorder_group
O1 O 0.2754(2) -0.0034(8) 0.0816(2) 0.0380(11) Uani 1 1 d . . .
O2 O 0.2256(3) -0.4769(8) 0.2442(3) 0.0515(13) Uani 1 1 d . . .
N1 N 0.3486(3) -0.2879(9) 0.0593(3) 0.0350(13) Uani 1 1 d . . .
N2 N 0.2842(2) -0.3366(8) 0.1535(2) 0.0302(11) Uani 1 1 d . . .
N3 N 0.1201(3) -0.2053(11) 0.1299(3) 0.0452(15) Uani 1 1 d . . .
N4 N 0.0872(3) -0.3627(12) 0.1514(3) 0.0477(15) Uani 1 1 d . . .
N5 N 0.0532(4) -0.5095(15) 0.1628(4) 0.071(2) Uani 1 1 d . . .
C1 C 0.3009(3) -0.1877(11) 0.0951(3) 0.0314(15) Uani 1 1 d . . .
C2 C 0.3580(3) -0.5227(11) 0.0773(3) 0.0349(14) Uani 1 1 d . . .
H2 H 0.3253 -0.6076 0.0372 0.042 Uiso 1 1 calc R . .
C3 C 0.3290(3) -0.5340(10) 0.1580(3) 0.0321(14) Uani 1 1 d . . .
H3 H 0.2991 -0.6689 0.1585 0.039 Uiso 1 1 calc R . .
C4 C 0.3703(4) -0.1920(13) -0.0120(4) 0.054(2) Uani 1 1 d . . .
H4A H 0.3441 -0.263 -0.0589 0.08 Uiso 1 1 calc R . .
H4B H 0.4208 -0.2162 -0.0106 0.08 Uiso 1 1 calc R . .
H4C H 0.3605 -0.033 -0.0138 0.08 Uiso 1 1 calc R . .
C5 C 0.4301(4) -0.6093(15) 0.0780(4) 0.054(2) Uani 1 1 d . . .
H5A H 0.4409 -0.6095 0.0242 0.082 Uiso 1 1 calc R . .
H5B H 0.4331 -0.7604 0.0988 0.082 Uiso 1 1 calc R . .
H5C H 0.4639 -0.5152 0.1115 0.082 Uiso 1 1 calc R . .
C6 C 0.3859(3) -0.5360(11) 0.2295(3) 0.0335(14) Uani 1 1 d . . .
C7 C 0.3983(3) -0.7243(12) 0.2756(3) 0.0437(16) Uani 1 1 d . . .
H7 H 0.3696 -0.851 0.2632 0.052 Uiso 1 1 calc R . .
C8 C 0.4519(4) -0.7298(15) 0.3393(4) 0.055(2) Uani 1 1 d . . .
H8 H 0.46 -0.8609 0.3698 0.066 Uiso 1 1 calc R . .
C9 C 0.4941(4) -0.5455(15) 0.3592(4) 0.055(2) Uani 1 1 d . . .
H9 H 0.5302 -0.5484 0.4037 0.066 Uiso 1 1 calc R . .
C10 C 0.4826(3) -0.3610(13) 0.3138(4) 0.0478(17) Uani 1 1 d . . .
H10 H 0.5121 -0.2356 0.3259 0.057 Uiso 1 1 calc R . .
C11 C 0.4287(4) -0.3535(13) 0.2502(3) 0.0451(16) Uani 1 1 d . . .
H11 H 0.4207 -0.2215 0.2202 0.054 Uiso 1 1 calc R . .
C12 C 0.2327(3) -0.3244(11) 0.2000(3) 0.0351(14) Uani 1 1 d . . .
C13 C 0.1806(3) -0.1319(11) 0.1899(3) 0.0358(15) Uani 1 1 d . . .
H13 H 0.2034 -0.0013 0.1689 0.043 Uiso 1 1 calc R . .
C14 C 0.1563(3) -0.0669(11) 0.2677(3) 0.0365(15) Uani 1 1 d . . .
H14A H 0.1357 -0.1978 0.2899 0.044 Uiso 1 1 calc R . .
H14B H 0.1192 0.047 0.2569 0.044 Uiso 1 1 calc R . .
C15 C 0.2169(3) 0.0235(12) 0.3289(3) 0.0392(16) Uani 1 1 d . . .
H15A H 0.2517 -0.0949 0.345 0.047 Uiso 1 1 calc R . .
H15B H 0.2409 0.1455 0.3055 0.047 Uiso 1 1 calc R . .
C16 C 0.1873(3) 0.1074(11) 0.4006(3) 0.0319(14) Uani 1 1 d . . .
C17 C 0.1575(3) 0.3107(12) 0.4017(3) 0.0418(16) Uani 1 1 d . . .
H17 H 0.1575 0.4069 0.358 0.05 Uiso 1 1 calc R . .
C18 C 0.1269(4) 0.3807(13) 0.4659(4) 0.0481(18) Uani 1 1 d . . .
H18 H 0.1047 0.521 0.4652 0.058 Uiso 1 1 calc R . .
C19 C 0.1294(4) 0.2414(14) 0.5309(4) 0.055(2) Uani 1 1 d . . .
H19 H 0.1096 0.2882 0.5753 0.066 Uiso 1 1 calc R . .
C20 C 0.1598(4) 0.0410(14) 0.5311(4) 0.051(2) Uani 1 1 d . . .
H20 H 0.1611 -0.0519 0.5759 0.061 Uiso 1 1 calc R . .
C21 C 0.1896(3) -0.0334(12) 0.4663(3) 0.0414(16) Uani 1 1 d . . .
H21 H 0.2107 -0.1752 0.4668 0.05 Uiso 1 1 calc R . .

loop_
_atom_site_aniso_label
_atom_site_aniso_U_11
_atom_site_aniso_U_22
_atom_site_aniso_U_33
_atom_site_aniso_U_23
_atom_site_aniso_U_13
_atom_site_aniso_U_12
O1 0.055(3) 0.033(3) 0.029(2) 0.0038(19) 0.0146(18) 0.002(2)
O2 0.068(3) 0.049(3) 0.046(3) 0.017(2) 0.035(2) 0.015(2)
N1 0.045(3) 0.041(3) 0.022(2) 0.001(2) 0.015(2) -0.002(2)
N2 0.038(3) 0.032(3) 0.022(2) 0.000(2) 0.0110(18) 0.000(2)
N3 0.055(3) 0.057(4) 0.024(2) 0.000(3) 0.009(2) 0.011(3)
N4 0.052(3) 0.063(5) 0.028(3) -0.004(3) 0.008(2) 0.006(4)
N5 0.073(5) 0.084(6) 0.058(4) -0.016(4) 0.017(3) -0.011(5)
C1 0.037(3) 0.040(4) 0.017(3) 0.000(3) 0.004(2) -0.007(3)
C2 0.042(3) 0.042(4) 0.023(3) -0.007(3) 0.009(2) 0.000(3)
C3 0.043(3) 0.031(4) 0.025(3) -0.004(3) 0.014(2) -0.002(3)
C4 0.081(5) 0.056(5) 0.033(3) 0.004(3) 0.036(3) -0.014(4)
C5 0.058(4) 0.077(5) 0.033(3) -0.002(3) 0.020(3) 0.007(4)
C6 0.040(3) 0.039(4) 0.024(3) -0.002(3) 0.012(2) 0.005(3)
C7 0.049(4) 0.051(4) 0.033(3) 0.006(3) 0.015(3) 0.011(3)
C8 0.067(4) 0.063(5) 0.039(4) 0.018(4) 0.018(3) 0.021(4)
C9 0.061(4) 0.080(6) 0.025(3) -0.006(4) 0.009(3) 0.017(4)
C10 0.052(4) 0.057(5) 0.035(3) -0.012(4) 0.007(3) 0.004(4)
C11 0.060(4) 0.048(4) 0.029(3) -0.005(3) 0.012(3) 0.002(3)
C12 0.044(3) 0.039(4) 0.025(3) 0.005(3) 0.012(2) 0.005(3)
C13 0.049(4) 0.043(4) 0.018(3) 0.002(3) 0.013(2) 0.011(3)
C14 0.044(3) 0.044(4) 0.025(3) 0.000(3) 0.013(2) 0.005(3)
C15 0.045(4) 0.049(4) 0.026(3) 0.000(3) 0.013(3) 0.008(3)
C16 0.033(3) 0.036(4) 0.026(3) -0.003(3) 0.006(2) -0.003(3)
C17 0.045(3) 0.054(5) 0.028(3) 0.000(3) 0.011(3) 0.000(3)
C18 0.056(4) 0.051(4) 0.042(4) -0.009(3) 0.021(3) 0.001(3)
C19 0.070(5) 0.067(5) 0.032(4) -0.013(3) 0.019(3) -0.006(4)
C20 0.055(4) 0.074(6) 0.026(3) 0.014(3) 0.011(3) -0.005(4)
C21 0.055(4) 0.043(4) 0.027(3) 0.003(3) 0.009(3) -0.008(3)

loop_
_geom_bond_atom_site_label_1
_geom_bond_atom_site_label_2
_geom_bond_distance
_geom_bond_site_symmetry_2
_geom_bond_publ_flag
O1 C1 1.225(8) . ?
O2 C12 1.218(8) . ?
N1 C1 1.332(8) . ?
N1 C2 1.459(9) . ?
N1 C4 1.476(7) . ?
N2 C12 1.372(7) . ?
N2 C1 1.424(7) . ?
N2 C3 1.469(8) . ?
N3 N4 1.234(9) . ?
N3 C13 1.495(8) . ?
N4 N5 1.139(10) . ?
C2 C5 1.484(9) . ?
C2 C3 1.577(7) . ?
C3 C6 1.513(8) . ?
C6 C7 1.386(9) . ?
C6 C11 1.389(9) . ?
C7 C8 1.380(9) . ?
C8 C9 1.391(12) . ?
C9 C10 1.359(11) . ?
C10 C11 1.384(9) . ?
C12 C13 1.530(9) . ?
C13 C14 1.537(7) . ?
C14 C15 1.541(9) . ?
C15 C16 1.526(8) . ?
C16 C17 1.359(9) . ?
C16 C21 1.409(9) . ?
C17 C18 1.398(9) . ?
C18 C19 1.395(10) . ?
C19 C20 1.346(11) . ?
C20 C21 1.407(9) . ?

loop_
_cod_related_entry_id
_cod_related_entry_database
_cod_related_entry_code
1 ChemSpider 21198589
